data_1572511
loop_
_publ_author_name
'Bojarska, Joanna'
'\/Lyczko, Krzysztof'
'Breza, Martin'
'Mieczkowski, Adam'

_publ_section_title
;
 Recurrent Supramolecular Patterns in a Series of Salts of Heterocyclic
 Polyamines and Heterocyclic Dicarboxylic Acids: Synthesis, Single-Crystal
 X-ray Structure, Hirshfeld Surface Analysis, Energy Framework, and
 Quantum Chemical Calculations
;
_journal_issue 8
_journal_name_full Crystals
_journal_page_first 733
_journal_paper_doi 10.3390/cryst14080733
_journal_volume 14
_journal_year 2024
_chemical_formula_moiety 'C6 H3 N2 O4, C4 H6 Cl N4'
_chemical_formula_sum 'C10 H9 Cl N6 O4'
_chemical_formula_weight 312.68
_chemical_name_systematic '2,4-diamino-6-chloropyrimidin-3-ium 3-carboxypyrazine-2-carboxylate'
_space_group_crystal_system monoclinic
_space_group_IT_number 14
_space_group_name_Hall '-P 2ybc'
_space_group_name_H-M_alt 'P 1 21/c 1'
_atom_sites_solution_hydrogens mixed
_atom_sites_solution_primary direct
_audit_creation_date 2024-06-12
_audit_creation_method
;
Olex2 1.5
(compiled 2024.02.16 svn.r378c4104 for OlexSys, GUI svn.r6928)
;
_cell_angle_alpha 90
_cell_angle_beta 112.3165(18)
_cell_angle_gamma 90
_cell_formula_units_Z 4
_cell_length_a 9.83584(14)
_cell_length_b 15.2908(2)
_cell_length_c 8.52118(14)
_cell_measurement_reflns_used 11478
_cell_measurement_temperature 100.0(1)
_cell_measurement_theta_max 69.7990
_cell_measurement_theta_min 5.6480
_cell_volume 1185.58(3)
_computing_cell_refinement 'CrysAlisPro 1.171.40.84a (Rigaku OD, 2020)'
_computing_data_collection 'CrysAlisPro 1.171.40.84a (Rigaku OD, 2020)'
_computing_data_reduction 'CrysAlisPro 1.171.40.84a (Rigaku OD, 2020)'
_computing_molecular_graphics 'Olex2 1.5 (Dolomanov et al., 2009)'
_computing_publication_material 'Olex2 1.5 (Dolomanov et al., 2009)'
_computing_structure_refinement 'SHELXL 2017/1 (Sheldrick, 2015)'
_computing_structure_solution 'SHELXS  (Sheldrick, 2008)'
_diffrn_ambient_environment N~2~
_diffrn_ambient_temperature 100.0(1)
_diffrn_detector 'CCD plate'
_diffrn_detector_area_resol_mean 16.0131
_diffrn_detector_type Eos
_diffrn_measured_fraction_theta_full 1.000
_diffrn_measured_fraction_theta_max 0.994
_diffrn_measurement_details
;
List of Runs (angles in degrees, time in seconds):

  # Type    Start    End  Width  t~exp~   \w     \q     \k     \f   Frames
--------------------------------------------------------------------------
  1  \w    -22.00  69.00   1.00    1.00    --    0.00  57.00 150.00   91
  2  \w    -69.00  22.00   1.00    1.00    --    0.00 -57.00   0.00   91
  3  \w    -27.00  10.00   1.00    1.00    --   20.00 106.00  -0.83   37
  4  \w     -4.00  23.00   1.00    1.50    --   36.00  92.00 165.04   27
  5  \w      1.00  29.00   1.00    1.50    --   40.00  90.00-164.22   28
  6  \w     10.00  42.00   1.00    1.50    --   44.00  82.00  65.70   32
  7  \w     14.00  42.00   1.00    1.50    --   48.00  81.00-151.70   28
  8  \w     14.00  42.00   1.00    1.50    --   48.00  81.00 145.96   28
  9  \w     15.00  42.00   1.00    1.50    --   48.00  80.00 -30.98   27
 10  \w     14.00  42.00   1.00    1.50    --   48.00  82.00 -93.09   28
 11  \w     16.00  42.00   1.00    1.50    --   48.00  77.00  21.48   26
 12  \w      6.00  98.00   1.00    1.50    --   54.00 -99.00 -60.00   92
 13  \w     32.00 123.00   1.00    1.50    --   54.00  57.00  90.00   91
 14  \w     32.00 123.00   1.00    1.50    --   54.00  57.00   0.00   91
 15  \w    -15.00  76.00   1.00    1.50    --   54.00 -57.00 150.00   91
 16  \w      6.00  98.00   1.00    1.50    --   54.00 -99.00 120.00   92
 17  \w    -15.00  76.00   1.00    1.50    --   54.00 -57.00   0.00   91
 18  \w     30.00 125.00   1.00    1.50    --   56.00  67.00-132.12   95
 19  \w     35.00 128.00   1.00    1.50    --   60.00  65.00 -75.16   93
 20  \w     35.00 134.00   1.00    1.50    --   64.00  73.00-166.39   99
 21  \w     42.00 133.00   1.00    1.50    --   64.00  56.00 110.64   91
 22  \w     44.00 136.00   1.00    1.50    --   68.00  62.00 106.26   92
 23  \w     44.00 136.00   1.00    1.50    --   68.00  62.00  32.17   92
 24  \w     47.00 140.00   1.00    1.50    --   72.00  64.00 160.51   93
 25  \w     50.00 142.00   1.00    1.50    --   72.00  53.00  10.08   92
 26  \w     46.00 141.00   1.00    1.50    --   72.00  66.00  33.76   95
 27  \w     49.00 146.00   1.00    1.50    --   76.00  69.00 123.22   97
 28  \w     58.00 150.00   1.00    1.50    --   80.00  53.00-111.45   92
 29  \w     57.00 148.00   1.00    1.50    --   80.00  61.00-155.73   91
 30  \w     50.00 150.00   1.00    1.50    --   80.00  74.00 -93.88  100
 31  \w     74.00 169.00   1.00    2.00    --  100.00  67.00-169.28   95
 32  \w    104.00 178.00   1.00    2.00    --  108.00 111.00-150.00   74
 33  \w     85.00 178.00   1.00    2.00    --  108.00  50.00   0.00   93
 34  \w     85.00 178.00   1.00    2.00    --  108.00  50.00 150.00   93
 35  \w     85.00 178.00   1.00    2.00    --  108.00  50.00  90.00   93
 36  \w     35.00 106.00   1.00    2.00    --  108.00 -91.00 -30.00   71
 37  \w     35.00 109.00   1.00    2.00    --  108.00-111.00-180.00   74
 38  \w     84.00 175.00   1.00    2.00    --  108.00  63.00  30.00   91
 39  \w     84.00 175.00   1.00    2.00    --  108.00  63.00 -90.00   91
 40  \w     84.00 175.00   1.00    2.00    --  108.00  63.00-150.00   91
 41  \w     84.00 175.00   1.00    2.00    --  108.00  63.00 -60.00   91
 42  \w     41.00 132.00   1.00    2.00    --  108.00 -63.00  90.00   91
 43  \w     84.00 175.00   1.00    2.00    --  108.00  63.00 -30.00   91
 44  \w     84.00 175.00   1.00    2.00    --  108.00  63.00 150.00   91
 45  \w     84.00 175.00   1.00    2.00    --  108.00  63.00 120.00   91
 46  \w     41.00 102.00   1.00    2.00    --  108.00 -91.00  60.00   61
 47  \w     86.00 111.00   1.00    2.00    --  108.00  50.00-120.00   25
 48  \w     35.00  65.00   1.00    2.00    --  108.00 -91.00  30.00   30
 49  \w     85.00 175.00   1.00    2.00    --  108.00  63.00  60.00   90
 50  \w     85.00 118.00   1.00    2.00    --  108.00  50.00  60.00   33
 51  \w     84.00 165.00   1.00    2.00    --  108.00  63.00   0.00   81
 52  \w     84.00 174.00   1.00    2.00    --  108.00  63.00-120.00   90
 53  \w     36.00 109.00   1.00    2.00    --  108.00-111.00 -60.00   73
 54  \w     35.00  82.00   1.00    2.00    --  108.00 -91.00-120.00   47
 55  \w     85.00 178.00   1.00    2.00    --  108.00  50.00-180.00   93
 56  \w     86.00 118.00   1.00    2.00    --  108.00  50.00  30.00   32
 57  \w     84.00 166.00   1.00    2.00    --  108.00  63.00  90.00   82
 58  \w     86.00 114.00   1.00    2.00    --  108.00  50.00 -30.00   28
 59  \w     85.00 117.00   1.00    2.00    --  108.00  50.00 -60.00   32
;
_diffrn_measurement_device 'four-circle diffractometer'
_diffrn_measurement_device_type 'SuperNova, Dual, Cu at home/near, Eos'
_diffrn_measurement_method '\w scans'
_diffrn_orient_matrix_type 'CrysAlisPro convention (1999,Acta A55,543-557)'
_diffrn_orient_matrix_UB_11 0.1524582000
_diffrn_orient_matrix_UB_12 -0.0341169000
_diffrn_orient_matrix_UB_13 0.0173331000
_diffrn_orient_matrix_UB_21 0.0659119000
_diffrn_orient_matrix_UB_22 0.0347046000
_diffrn_orient_matrix_UB_23 0.1833708000
_diffrn_orient_matrix_UB_31 -0.0330138000
_diffrn_orient_matrix_UB_32 -0.0881976000
_diffrn_orient_matrix_UB_33 0.0653388000
_diffrn_radiation_monochromator mirror
_diffrn_radiation_probe x-ray
_diffrn_radiation_type 'Cu K\a'
_diffrn_radiation_wavelength 1.54184
_diffrn_reflns_av_R_equivalents 0.0302
_diffrn_reflns_av_unetI/netI 0.0135
_diffrn_reflns_Laue_measured_fraction_full 1.000
_diffrn_reflns_Laue_measured_fraction_max 0.994
_diffrn_reflns_limit_h_max 11
_diffrn_reflns_limit_h_min -11
_diffrn_reflns_limit_k_max 17
_diffrn_reflns_limit_k_min -18
_diffrn_reflns_limit_l_max 10
_diffrn_reflns_limit_l_min -10
_diffrn_reflns_number 22644
_diffrn_reflns_point_group_measured_fraction_full 1.000
_diffrn_reflns_point_group_measured_fraction_max 0.994
_diffrn_reflns_theta_full 67.684
_diffrn_reflns_theta_max 69.922
_diffrn_reflns_theta_min 4.860
_diffrn_source 'micro-focus sealed X-ray tube'
_diffrn_source_type 'SuperNova (Cu) X-ray Source'
_exptl_absorpt_coefficient_mu 3.171
_exptl_absorpt_correction_T_max 1.00000
_exptl_absorpt_correction_T_min 0.69598
_exptl_absorpt_correction_type multi-scan
_exptl_absorpt_process_details
;
CrysAlisPro 1.171.40.84a (Rigaku Oxford Diffraction, 2020)
Empirical absorption correction using spherical harmonics,
implemented in SCALE3 ABSPACK scaling algorithm.
;
_exptl_crystal_colour colourless
_exptl_crystal_colour_primary colourless
_exptl_crystal_density_diffrn 1.752
_exptl_crystal_description block
_exptl_crystal_F_000 640
_exptl_crystal_size_max 0.2
_exptl_crystal_size_mid 0.12
_exptl_crystal_size_min 0.04
_refine_diff_density_max 0.276
_refine_diff_density_min -0.276
_refine_diff_density_rms 0.046
_refine_ls_extinction_method none
_refine_ls_goodness_of_fit_ref 1.037
_refine_ls_hydrogen_treatment mixed
_refine_ls_matrix_type full
_refine_ls_number_parameters 209
_refine_ls_number_reflns 2237
_refine_ls_number_restraints 0
_refine_ls_restrained_S_all 1.037
_refine_ls_R_factor_all 0.0268
_refine_ls_R_factor_gt 0.0251
_refine_ls_shift/su_max 0.001
_refine_ls_shift/su_mean 0.000
_refine_ls_structure_factor_coef Fsqd
_refine_ls_weighting_details 'w=1/[\s^2^(Fo^2^)+(0.0344P)^2^+0.6828P] where P=(Fo^2^+2Fc^2^)/3'
_refine_ls_weighting_scheme calc
_refine_ls_wR_factor_gt 0.0655
_refine_ls_wR_factor_ref 0.0666
_reflns_Friedel_coverage 0.000
_reflns_number_gt 2118
_reflns_number_total 2237
_reflns_threshold_expression 'I > 2\s(I)'
_cod_data_source_file structures_1-7.cif
_cod_data_source_block k7a3
_cod_database_code 1572511
_shelx_shelxl_version_number 2017/1
_chemical_oxdiff_formula 'C10 H9 N6 O4 Cl1'
_chemical_oxdiff_usercomment 'colourless block, Cu, 100K, 0.20x0.12x0.04'
_shelx_space_group_comment
;
The symmetry employed for this shelxl refinement is uniquely defined
by the following loop, which should always be used as a source of
symmetry information in preference to the above space-group names.
They are only intended as comments.
;
_olex2_refinement_description
;
1. Fixed Uiso
 At 1.2 times of:
  All C(H) groups, All C(H,H,H,H,H) groups
2.a Aromatic/amide H refined with riding coordinates:
 C10(H10), C4(H4), C3(H3A)
;
_olex2_submission_special_instructions 'No special instructions were received'
_oxdiff_exptl_absorpt_empirical_details
;
Empirical correction (ABSPACK) includes:
- Absorption correction using spherical harmonics
- Frame scaling
;
_oxdiff_exptl_absorpt_empirical_full_max 1.398
_oxdiff_exptl_absorpt_empirical_full_min 0.741

loop_
_space_group_symop_operation_xyz
'x, y, z'
'-x, y+1/2, -z+1/2'
'-x, -y, -z'
'x, -y-1/2, z-1/2'

loop_
_atom_site_label
_atom_site_type_symbol
_atom_site_fract_x
_atom_site_fract_y
_atom_site_fract_z
_atom_site_U_iso_or_equiv
_atom_site_adp_type
_atom_site_occupancy
_atom_site_site_symmetry_order
_atom_site_calc_flag
_atom_site_refinement_flags_posn
_atom_site_refinement_flags_adp
_atom_site_refinement_flags_occupancy
_atom_site_disorder_assembly
_atom_site_disorder_group
Cl1 Cl 0.10308(3) 0.09143(2) 0.88942(4) 0.01698(11) Uani 1 1 d . . . . .
O2 O 0.39893(10) 0.60948(6) 0.83507(12) 0.0176(2) Uani 1 1 d . . . . .
O3 O 0.58787(11) 0.57544(6) 0.72470(14) 0.0218(2) Uani 1 1 d . . . . .
O1 O 0.23761(10) 0.54185(6) 0.91667(13) 0.0187(2) Uani 1 1 d . . . . .
N6 N 0.01223(14) 0.40438(8) 0.91014(16) 0.0165(2) Uani 1 1 d . . . . .
N3 N -0.13578(12) 0.31164(7) 0.98927(14) 0.0131(2) Uani 1 1 d . . . . .
N5 N -0.28850(13) 0.22565(8) 1.07162(15) 0.0159(2) Uani 1 1 d . . . . .
N2 N 0.49437(12) 0.34985(8) 0.68799(15) 0.0174(2) Uani 1 1 d . . . . .
O4 O 0.68868(11) 0.45804(6) 0.66577(14) 0.0219(2) Uani 1 1 d . . . . .
N4 N 0.04972(12) 0.25577(7) 0.90542(14) 0.0146(2) Uani 1 1 d . . . . .
N1 N 0.28355(12) 0.38862(8) 0.81755(14) 0.0150(2) Uani 1 1 d . . . . .
C2 C 0.47877(14) 0.43241(9) 0.73283(16) 0.0139(3) Uani 1 1 d . . . . .
C8 C -0.02351(14) 0.32294(9) 0.93393(16) 0.0135(3) Uani 1 1 d . . . . .
C10 C -0.10634(14) 0.15798(9) 0.98544(16) 0.0144(3) Uani 1 1 d . . . . .
H10 H -0.132414 0.099695 1.000743 0.017 Uiso 1 1 calc R U . . .
C1 C 0.36931(14) 0.45255(9) 0.79648(16) 0.0131(3) Uani 1 1 d . . . . .
C5 C 0.33221(14) 0.54152(9) 0.85311(16) 0.0141(3) Uani 1 1 d . . . . .
C4 C 0.30233(15) 0.30748(9) 0.77450(17) 0.0162(3) Uani 1 1 d . . . . .
H4 H 0.243677 0.261655 0.790578 0.019 Uiso 1 1 calc R U . . .
C7 C -0.17981(14) 0.23084(9) 1.01668(16) 0.0136(3) Uani 1 1 d . . . . .
C3 C 0.40676(15) 0.28869(9) 0.70618(18) 0.0186(3) Uani 1 1 d . . . . .
H3A H 0.415298 0.230529 0.671793 0.022 Uiso 1 1 calc R U . . .
C9 C 0.00496(14) 0.17643(9) 0.93166(16) 0.0142(3) Uani 1 1 d . . . . .
C6 C 0.59450(14) 0.49167(9) 0.70614(17) 0.0160(3) Uani 1 1 d . . . . .
H5A H -0.3274(18) 0.2734(12) 1.091(2) 0.019 Uiso 1 1 d . U . . .
H5B H -0.3165(18) 0.1759(12) 1.092(2) 0.019 Uiso 1 1 d . U . . .
H3 H -0.1749(19) 0.3577(12) 1.012(2) 0.019 Uiso 1 1 d . U . . .
H6A H 0.088(2) 0.4123(11) 0.885(2) 0.019 Uiso 1 1 d . U . . .
H6B H -0.0471(19) 0.4435(12) 0.899(2) 0.019 Uiso 1 1 d . U . . .
H2 H 0.509(3) 0.5910(15) 0.768(3) 0.053(7) Uiso 1 1 d . . . . .

loop_
_atom_site_aniso_label
_atom_site_aniso_U_11
_atom_site_aniso_U_22
_atom_site_aniso_U_33
_atom_site_aniso_U_23
_atom_site_aniso_U_13
_atom_site_aniso_U_12
Cl1 0.01825(17) 0.01235(18) 0.02329(18) -0.00169(11) 0.01123(13) 0.00360(11)
O2 0.0181(5) 0.0113(5) 0.0280(5) -0.0008(4) 0.0139(4) -0.0002(4)
O3 0.0247(5) 0.0116(5) 0.0380(6) -0.0004(4) 0.0219(5) -0.0010(4)
O1 0.0201(5) 0.0149(5) 0.0279(5) -0.0014(4) 0.0167(4) 0.0008(4)
N6 0.0167(6) 0.0119(6) 0.0271(6) 0.0019(5) 0.0153(5) 0.0010(5)
N3 0.0153(5) 0.0092(5) 0.0188(5) -0.0004(4) 0.0110(4) 0.0012(4)
N5 0.0174(6) 0.0118(6) 0.0244(6) 0.0008(5) 0.0144(5) -0.0003(5)
N2 0.0187(6) 0.0127(6) 0.0251(6) 0.0004(5) 0.0131(5) 0.0016(5)
O4 0.0227(5) 0.0152(5) 0.0374(6) -0.0016(4) 0.0222(5) -0.0013(4)
N4 0.0145(5) 0.0133(6) 0.0192(6) 0.0003(4) 0.0099(4) 0.0007(4)
N1 0.0146(5) 0.0146(6) 0.0179(5) 0.0005(4) 0.0085(4) -0.0004(4)
C2 0.0139(6) 0.0130(6) 0.0161(6) 0.0012(5) 0.0072(5) 0.0010(5)
C8 0.0128(6) 0.0143(7) 0.0148(6) 0.0002(5) 0.0067(5) 0.0001(5)
C10 0.0165(6) 0.0102(6) 0.0178(6) 0.0002(5) 0.0082(5) -0.0008(5)
C1 0.0128(6) 0.0130(7) 0.0141(6) 0.0011(5) 0.0056(5) 0.0010(5)
C5 0.0127(6) 0.0148(7) 0.0152(6) 0.0005(5) 0.0056(5) 0.0016(5)
C4 0.0175(6) 0.0126(7) 0.0210(7) 0.0010(5) 0.0099(5) -0.0009(5)
C7 0.0143(6) 0.0134(7) 0.0132(6) 0.0009(5) 0.0054(5) -0.0007(5)
C3 0.0207(7) 0.0111(7) 0.0282(7) -0.0001(5) 0.0139(6) 0.0010(5)
C9 0.0147(6) 0.0123(7) 0.0157(6) -0.0006(5) 0.0061(5) 0.0023(5)
C6 0.0172(6) 0.0138(7) 0.0201(7) 0.0011(5) 0.0105(5) 0.0001(5)

loop_
_atom_type_symbol
_atom_type_description
_atom_type_scat_dispersion_real
_atom_type_scat_dispersion_imag
_atom_type_scat_source
C C 0.0181 0.0091 'International Tables Vol C Tables 4.2.6.8 and 6.1.1.4'
H H 0.0000 0.0000 'International Tables Vol C Tables 4.2.6.8 and 6.1.1.4'
Cl Cl 0.3639 0.7018 'International Tables Vol C Tables 4.2.6.8 and 6.1.1.4'
N N 0.0311 0.0180 'International Tables Vol C Tables 4.2.6.8 and 6.1.1.4'
O O 0.0492 0.0322 'International Tables Vol C Tables 4.2.6.8 and 6.1.1.4'

loop_
_geom_angle_atom_site_label_1
_geom_angle_atom_site_label_2
_geom_angle_atom_site_label_3
_geom_angle
_geom_angle_site_symmetry_1
_geom_angle_site_symmetry_3
_geom_angle_publ_flag
C5 O2 H2 113.0(9) . . ?
C6 O3 H2 111.1(13) . . ?
C8 N6 H6A 118.4(11) . . ?
C8 N6 H6B 119.0(12) . . ?
H6A N6 H6B 121.3(17) . . ?
C8 N3 H3 117.8(12) . . ?
C7 N3 C8 121.77(11) . . ?
C7 N3 H3 120.4(11) . . ?
C7 N5 H5A 119.4(11) . . ?
C7 N5 H5B 119.6(12) . . ?
H5A N5 H5B 121.0(16) . . ?
C3 N2 C2 118.80(12) . . ?
C8 N4 C9 115.77(11) . . ?
C4 N1 C1 118.81(11) . . ?
N2 C2 C1 120.01(12) . . ?
N2 C2 C6 109.90(11) . . ?
C1 C2 C6 130.07(12) . . ?
N6 C8 N3 117.77(12) . . ?
N4 C8 N6 120.18(12) . . ?
N4 C8 N3 122.05(12) . . ?
C7 C10 H10 122.1 . . ?
C9 C10 H10 122.1 . . ?
C9 C10 C7 115.73(12) . . ?
N1 C1 C2 120.04(12) . . ?
N1 C1 C5 111.48(11) . . ?
C2 C1 C5 128.47(12) . . ?
O2 C5 C1 119.51(11) . . ?
O1 C5 O2 123.86(12) . . ?
O1 C5 C1 116.63(12) . . ?
N1 C4 H4 119.6 . . ?
N1 C4 C3 120.80(13) . . ?
C3 C4 H4 119.6 . . ?
N3 C7 C10 117.86(12) . . ?
N5 C7 N3 117.96(12) . . ?
N5 C7 C10 124.17(13) . . ?
N2 C3 C4 121.47(13) . . ?
N2 C3 H3A 119.3 . . ?
C4 C3 H3A 119.3 . . ?
N4 C9 Cl1 113.58(9) . . ?
N4 C9 C10 126.82(12) . . ?
C10 C9 Cl1 119.60(10) . . ?
O3 C6 C2 119.36(11) . . ?
O4 C6 O3 122.07(12) . . ?
O4 C6 C2 118.57(12) . . ?

loop_
_geom_bond_atom_site_label_1
_geom_bond_atom_site_label_2
_geom_bond_distance
_geom_bond_site_symmetry_2
_geom_bond_publ_flag
Cl1 C9 1.7361(13) . ?
O2 C5 1.2691(17) . ?
O2 H2 1.43(3) . ?
O3 C6 1.2953(18) . ?
O3 H2 1.01(2) . ?
O1 C5 1.2417(16) . ?
N6 C8 1.3302(17) . ?
N6 H6A 0.855(19) . ?
N6 H6B 0.817(19) . ?
N3 C8 1.3664(16) . ?
N3 C7 1.3585(17) . ?
N3 H3 0.860(19) . ?
N5 C7 1.3223(17) . ?
N5 H5A 0.870(19) . ?
N5 H5B 0.849(19) . ?
N2 C2 1.3444(18) . ?
N2 C3 1.3201(18) . ?
O4 C6 1.2178(17) . ?
N4 C8 1.3287(17) . ?
N4 C9 1.3380(17) . ?
N1 C1 1.3470(17) . ?
N1 C4 1.3265(18) . ?
C2 C1 1.4113(18) . ?
C2 C6 1.5379(18) . ?
C10 H10 0.9500 . ?
C10 C7 1.4073(19) . ?
C10 C9 1.3671(18) . ?
C1 C5 1.5332(18) . ?
C4 H4 0.9500 . ?
C4 C3 1.3894(19) . ?
C3 H3A 0.9500 . ?

loop_
_geom_hbond_atom_site_label_D
_geom_hbond_atom_site_label_H
_geom_hbond_atom_site_label_A
_geom_hbond_distance_DH
_geom_hbond_distance_HA
_geom_hbond_distance_DA
_geom_hbond_angle_DHA
_geom_hbond_site_symmetry_A
_geom_hbond_publ_flag
C4 H4 N4 0.95 2.45 3.1857(17) 133.7 . yes
C3 H3A O3 0.95 2.53 3.3104(17) 139.0 2_646 yes
N5 H5A O2 0.870(19) 2.105(19) 2.9705(16) 173.2(16) 3_567 yes
N5 H5B N2 0.849(19) 2.334(17) 2.9130(16) 125.8(14) 4_466 yes
N5 H5B O4 0.849(19) 2.138(19) 2.9529(16) 161.0(16) 4_466 yes
N3 H3 O1 0.860(19) 1.842(19) 2.6970(15) 173.1(16) 3_567 yes
N6 H6A O1 0.855(19) 2.422(18) 3.0401(15) 129.7(14) . yes
N6 H6A N1 0.855(19) 2.240(19) 3.0662(16) 162.5(15) . yes

loop_
_geom_torsion_atom_site_label_1
_geom_torsion_atom_site_label_2
_geom_torsion_atom_site_label_3
_geom_torsion_atom_site_label_4
_geom_torsion
_geom_torsion_site_symmetry_1
_geom_torsion_site_symmetry_2
_geom_torsion_site_symmetry_3
_geom_torsion_site_symmetry_4
_geom_torsion_publ_flag
N2 C2 C1 N1 2.15(19) . . . . ?
N2 C2 C1 C5 -179.46(12) . . . . ?
N2 C2 C6 O3 172.63(12) . . . . ?
N2 C2 C6 O4 -6.39(17) . . . . ?
N1 C1 C5 O2 -177.09(11) . . . . ?
N1 C1 C5 O1 3.66(16) . . . . ?
N1 C4 C3 N2 2.7(2) . . . . ?
C2 N2 C3 C4 -1.8(2) . . . . ?
C2 C1 C5 O2 4.4(2) . . . . ?
C2 C1 C5 O1 -174.85(12) . . . . ?
C8 N3 C7 N5 179.43(12) . . . . ?
C8 N3 C7 C10 -0.31(18) . . . . ?
C8 N4 C9 Cl1 179.13(9) . . . . ?
C8 N4 C9 C10 -0.6(2) . . . . ?
C1 N1 C4 C3 -1.08(19) . . . . ?
C1 C2 C6 O3 -8.6(2) . . . . ?
C1 C2 C6 O4 172.35(13) . . . . ?
C4 N1 C1 C2 -1.25(18) . . . . ?
C4 N1 C1 C5 -179.90(11) . . . . ?
C7 N3 C8 N6 179.89(12) . . . . ?
C7 N3 C8 N4 -0.66(19) . . . . ?
C7 C10 C9 Cl1 179.98(9) . . . . ?
C7 C10 C9 N4 -0.3(2) . . . . ?
C3 N2 C2 C1 -0.60(19) . . . . ?
C3 N2 C2 C6 178.29(12) . . . . ?
C9 N4 C8 N6 -179.51(12) . . . . ?
C9 N4 C8 N3 1.06(18) . . . . ?
C9 C10 C7 N3 0.76(18) . . . . ?
C9 C10 C7 N5 -178.96(12) . . . . ?
C6 C2 C1 N1 -176.48(12) . . . . ?
C6 C2 C1 C5 1.9(2) . . . . ?
